data_7236311
loop_
_publ_author_name
'Zhang, Jiaheng'
'Yin, Ping'
'Mitchell, Lauren A.'
'Parrish, Damon A.'
'Shreeve, Jean'ne M.'

_publ_section_title
;
 N-functionalized nitroxy/azido fused-ring azoles as high-performance
 energetic materials
;
_journal_issue 19
_journal_name_full 'Journal of Materials Chemistry A'
_journal_page_first 7430
_journal_paper_doi 10.1039/C6TA02384C
_journal_volume 4
_journal_year 2016
_chemical_formula_moiety 'C6 H4 N8 O10'
_chemical_formula_sum 'C6 H4 N8 O10'
_chemical_formula_weight 348.17
_space_group_crystal_system monoclinic
_space_group_IT_number 14
_space_group_name_Hall '-P 2yn'
_space_group_name_H-M_alt 'P 1 21/n 1'
_atom_sites_solution_hydrogens difmap
_atom_sites_solution_primary direct
_audit_creation_date 2014-10-07
_audit_creation_method
;
Olex2 1.2
(compiled 2014.09.19 svn.r3010 for OlexSys, GUI svn.r4874)
;
_audit_update_record
;
2016-02-01 deposited with the CCDC.
2016-04-18 downloaded from the CCDC.
;
_cell_angle_alpha 90
_cell_angle_beta 112.180(3)
_cell_angle_gamma 90
_cell_formula_units_Z 2
_cell_length_a 7.6782(4)
_cell_length_b 10.4292(6)
_cell_length_c 8.3545(4)
_cell_measurement_reflns_used 7150
_cell_measurement_temperature 100
_cell_measurement_theta_max 74.584
_cell_measurement_theta_min 6.679
_cell_volume 619.50(6)
_computing_cell_refinement 'SAINT v8.34A (Bruker, 2013)'
_computing_data_reduction 'SAINT v8.34A (Bruker, 2013)'
_computing_molecular_graphics 'Olex2 (Dolomanov et al., 2009)'
_computing_publication_material 'Olex2 (Dolomanov et al., 2009)'
_computing_structure_refinement 'ShelXL (Sheldrick, 2008)'
_computing_structure_solution 'ShelXT (Sheldrick, 2008)'
_diffrn_ambient_temperature 100
_diffrn_detector 'Bruker Photon-100 area detector'
_diffrn_detector_area_resol_mean 10.5
_diffrn_detector_type 'CMOS area detector'
_diffrn_measured_fraction_theta_full 0.997
_diffrn_measured_fraction_theta_max 0.991
_diffrn_measurement_device 'Fixed Chi Three-Circle Diffractometer'
_diffrn_measurement_device_type 'Bruker D8 Venture'
_diffrn_measurement_method '\f and \w scans'
_diffrn_radiation_monochromator 'Double Bounce Multilayer Mirror'
_diffrn_radiation_probe x-ray
_diffrn_radiation_type CuK\a
_diffrn_radiation_wavelength 1.54178
_diffrn_reflns_av_R_equivalents 0.0675
_diffrn_reflns_av_unetI/netI 0.0268
_diffrn_reflns_Laue_measured_fraction_full 0.997
_diffrn_reflns_Laue_measured_fraction_max 0.991
_diffrn_reflns_limit_h_max 9
_diffrn_reflns_limit_h_min -9
_diffrn_reflns_limit_k_max 13
_diffrn_reflns_limit_k_min -13
_diffrn_reflns_limit_l_max 10
_diffrn_reflns_limit_l_min -10
_diffrn_reflns_number 17130
_diffrn_reflns_point_group_measured_fraction_full 0.997
_diffrn_reflns_point_group_measured_fraction_max 0.991
_diffrn_reflns_theta_full 67.679
_diffrn_reflns_theta_max 74.720
_diffrn_reflns_theta_min 6.679
_diffrn_source 'microfocus sealed X-ray tube'
_diffrn_source_type 'Incoatec I\mus'
_diffrn_standards_number 0
_exptl_absorpt_coefficient_mu 1.603
_exptl_absorpt_correction_T_max 0.7538
_exptl_absorpt_correction_T_min 0.6368
_exptl_absorpt_correction_type multi-scan
_exptl_absorpt_process_details
;
SADABS-2014/4 (Bruker,2014) was used for absorption correction.
wR2(int) was 0.1043 before and 0.0788 after correction.
The Ratio of minimum to maximum transmission is 0.8448.
The \l/2 correction factor is 0.00150.
;
_exptl_crystal_colour colourless
_exptl_crystal_colour_primary colourless
_exptl_crystal_density_diffrn 1.867
_exptl_crystal_description irregular
_exptl_crystal_F_000 352
_exptl_crystal_size_max 0.15
_exptl_crystal_size_mid 0.15
_exptl_crystal_size_min 0.15
_refine_diff_density_max 0.296
_refine_diff_density_min -0.242
_refine_diff_density_rms 0.056
_refine_ls_extinction_method none
_refine_ls_goodness_of_fit_ref 1.100
_refine_ls_hydrogen_treatment refall
_refine_ls_matrix_type full
_refine_ls_number_parameters 117
_refine_ls_number_reflns 1266
_refine_ls_number_restraints 0
_refine_ls_restrained_S_all 1.100
_refine_ls_R_factor_all 0.0530
_refine_ls_R_factor_gt 0.0400
_refine_ls_shift/su_max 0.000
_refine_ls_shift/su_mean 0.000
_refine_ls_structure_factor_coef Fsqd
_refine_ls_weighting_details 'w=1/[\s^2^(Fo^2^)+(0.0343P)^2^+0.4910P] where P=(Fo^2^+2Fc^2^)/3'
_refine_ls_weighting_scheme calc
_refine_ls_wR_factor_gt 0.0864
_refine_ls_wR_factor_ref 0.0924
_reflns_Friedel_coverage 0.000
_reflns_number_gt 1057
_reflns_number_total 1266
_reflns_threshold_expression 'I > 2\s(I)'
_cod_data_source_file c6ta02384c2.cif
_cod_data_source_block monomedabs
_cod_depositor_comments
;
The following automatic conversions were performed:

data item '_diffrn_radiation_probe' value 'X-ray' was changed to
'x-ray' in accordance with the
/home/saulius/struct/COD-crude-data/automatic-downloads/DataCite-retrospective/RSC/depositions/lib/dictionaries/cif_core.dic
dictionary named 'cif_core.dic' version 2.4.2 last updated on
2011-04-26.

Automatic conversion script
Id: cif_fix_values 6909 2019-04-08 15:41:33Z antanas 
;
_cod_database_code 7236311
_shelx_space_group_comment
;
The symmetry employed for this shelxl refinement is uniquely defined
by the following loop, which should always be used as a source of
symmetry information in preference to the above space-group names.
They are only intended as comments.
;
_shelx_estimated_absorpt_t_max 0.795
_shelx_estimated_absorpt_t_min 0.795
_olex2_refinement_description
;
;
_shelx_shelxl_version_number 2014/7
_olex2_submission_special_instructions 'No special instructions were received'

loop_
_space_group_symop_operation_xyz
'x, y, z'
'-x+1/2, y+1/2, -z+1/2'
'-x, -y, -z'
'x-1/2, -y-1/2, z-1/2'

loop_
_atom_site_label
_atom_site_type_symbol
_atom_site_fract_x
_atom_site_fract_y
_atom_site_fract_z
_atom_site_U_iso_or_equiv
_atom_site_adp_type
_atom_site_occupancy
_atom_site_site_symmetry_order
_atom_site_calc_flag
O1 O 0.8369(2) 0.54793(14) 0.18561(18) 0.0266(3) Uani 1 1 d
O2 O 0.6837(2) 0.45947(16) -0.06408(17) 0.0349(4) Uani 1 1 d
O3 O 0.67119(18) 0.36660(13) 0.16383(15) 0.0200(3) Uani 1 1 d
O4 O 0.93406(18) 0.71416(14) 0.79628(18) 0.0266(4) Uani 1 1 d
O5 O 0.65255(19) 0.75814(14) 0.78519(17) 0.0246(3) Uani 1 1 d
N1 N 0.7390(2) 0.46791(16) 0.0907(2) 0.0222(4) Uani 1 1 d
N2 N 0.6726(2) 0.45352(15) 0.42989(18) 0.0155(3) Uani 1 1 d
N3 N 0.7843(2) 0.54334(15) 0.53665(19) 0.0173(3) Uani 1 1 d
N4 N 0.7633(2) 0.69762(15) 0.73983(19) 0.0185(4) Uani 1 1 d
C1 C 0.7551(3) 0.36190(19) 0.3493(2) 0.0171(4) Uani 1 1 d
H1A H 0.883(3) 0.3775(19) 0.388(3) 0.013(5) Uiso 1 1 d
H1B H 0.728(3) 0.275(2) 0.374(3) 0.015(5) Uiso 1 1 d
C2 C 0.4998(2) 0.45275(18) 0.4423(2) 0.0149(4) Uani 1 1 d
C3 C 0.6826(2) 0.59929(18) 0.6131(2) 0.0164(4) Uani 1 1 d

loop_
_atom_site_aniso_label
_atom_site_aniso_U_11
_atom_site_aniso_U_22
_atom_site_aniso_U_33
_atom_site_aniso_U_23
_atom_site_aniso_U_13
_atom_site_aniso_U_12
O1 0.0283(7) 0.0240(8) 0.0257(8) 0.0017(6) 0.0081(6) -0.0035(6)
O2 0.0475(10) 0.0438(10) 0.0119(7) 0.0051(6) 0.0095(7) 0.0062(8)
O3 0.0225(7) 0.0249(7) 0.0122(7) -0.0016(5) 0.0061(5) -0.0025(6)
O4 0.0169(7) 0.0318(8) 0.0275(8) -0.0104(6) 0.0042(6) -0.0036(6)
O5 0.0234(7) 0.0283(8) 0.0232(7) -0.0089(6) 0.0100(6) 0.0003(6)
N1 0.0241(8) 0.0259(10) 0.0163(9) 0.0036(6) 0.0075(7) 0.0052(7)
N2 0.0145(7) 0.0192(8) 0.0123(8) -0.0018(6) 0.0046(6) -0.0012(6)
N3 0.0174(7) 0.0202(8) 0.0123(7) -0.0013(6) 0.0032(6) -0.0005(6)
N4 0.0180(8) 0.0216(8) 0.0147(8) -0.0014(6) 0.0048(6) -0.0009(6)
C1 0.0186(9) 0.0206(10) 0.0117(9) -0.0009(7) 0.0052(7) 0.0012(7)
C2 0.0162(8) 0.0187(9) 0.0081(8) 0.0020(6) 0.0026(7) 0.0013(7)
C3 0.0170(8) 0.0217(10) 0.0094(9) 0.0003(7) 0.0036(7) 0.0004(7)

loop_
_atom_type_symbol
_atom_type_description
_atom_type_scat_dispersion_real
_atom_type_scat_dispersion_imag
_atom_type_scat_source
C C 0.0181 0.0091 'International Tables Vol C Tables 4.2.6.8 and 6.1.1.4'
H H 0.0000 0.0000 'International Tables Vol C Tables 4.2.6.8 and 6.1.1.4'
N N 0.0311 0.0180 'International Tables Vol C Tables 4.2.6.8 and 6.1.1.4'
O O 0.0492 0.0322 'International Tables Vol C Tables 4.2.6.8 and 6.1.1.4'

loop_
_geom_angle_atom_site_label_1
_geom_angle_atom_site_label_2
_geom_angle_atom_site_label_3
_geom_angle
_geom_angle_site_symmetry_1
_geom_angle_site_symmetry_3
N1 O3 C1 113.77(14) . .
O1 N1 O2 129.81(18) . .
O1 N1 O3 118.36(15) . .
O2 N1 O3 111.83(16) . .
N3 N2 C1 118.96(14) . .
N3 N2 C2 110.21(14) . .
C2 N2 C1 129.72(15) . .
C3 N3 N2 106.36(15) . .
O4 N4 O5 124.98(16) . .
O4 N4 C3 119.03(15) . .
O5 N4 C3 115.97(15) . .
O3 C1 N2 112.51(15) . .
O3 C1 H1A 110.6(12) . .
O3 C1 H1B 102.4(12) . .
N2 C1 H1A 108.5(13) . .
N2 C1 H1B 110.8(12) . .
H1A C1 H1B 111.9(17) . .
N2 C2 C2 107.62(19) . 3_666
N2 C2 C3 148.16(17) . 3_666
C2 C2 C3 104.19(19) 3_666 3_666
N3 C3 N4 120.27(16) . .
N3 C3 C2 111.60(16) . 3_666
C2 C3 N4 128.10(16) 3_666 .

loop_
_geom_bond_atom_site_label_1
_geom_bond_atom_site_label_2
_geom_bond_distance
_geom_bond_site_symmetry_2
O1 N1 1.200(2) .
O2 N1 1.202(2) .
O3 N1 1.414(2) .
O3 C1 1.437(2) .
O4 N4 1.226(2) .
O5 N4 1.228(2) .
N2 N3 1.353(2) .
N2 C1 1.446(2) .
N2 C2 1.369(2) .
N3 C3 1.317(2) .
N4 C3 1.436(2) .
C1 H1A 0.93(2) .
C1 H1B 0.96(2) .
C2 C2 1.378(4) 3_666
C2 C3 1.408(2) 3_666
C3 C2 1.407(2) 3_666

loop_
_geom_torsion_atom_site_label_1
_geom_torsion_atom_site_label_2
_geom_torsion_atom_site_label_3
_geom_torsion_atom_site_label_4
_geom_torsion
_geom_torsion_site_symmetry_4
O4 N4 C3 N3 -11.8(3) .
O4 N4 C3 C2 166.07(18) 3_666
O5 N4 C3 N3 169.26(16) .
O5 N4 C3 C2 -12.9(3) 3_666
N1 O3 C1 N2 79.82(18) .
N2 N3 C3 N4 178.09(15) .
N2 N3 C3 C2 -0.1(2) 3_666
N3 N2 C1 O3 -121.00(17) .
N3 N2 C2 C2 1.5(2) 3_666
N3 N2 C2 C3 178.8(3) 3_666
C1 O3 N1 O1 -9.6(2) .
C1 O3 N1 O2 171.38(15) .
C1 N2 N3 C3 -169.92(16) .
C1 N2 C2 C2 169.02(19) 3_666
C1 N2 C2 C3 -13.6(4) 3_666
C2 N2 N3 C3 -0.84(19) .
C2 N2 C1 O3 72.4(2) .
